data_4121528
loop_
_publ_author_name
'Ar\'evalo, Alma'
'Tlahuext-Aca, Adrian'
'Flores-Alamo, Marcos'
'Garc\'ia, Juventino J'

_publ_section_title
;
 On the catalytic hydrodefluorination of fluoroaromatics using nickel
 complexes: the true role of the phosphine.
;
_journal_issue 12
_journal_name_full 'Journal of the American Chemical Society'
_journal_page_first 4634
_journal_page_last 4639
_journal_paper_doi 10.1021/ja412268y
_journal_volume 136
_journal_year 2014
_chemical_absolute_configuration syn
_chemical_compound_source 'synthesis as described'
_chemical_formula_moiety 'C34 H64 F6 Ni2 P4'
_chemical_formula_sum 'C34 H64 F6 Ni2 P4'
_chemical_formula_weight 828.15
_chemical_name_systematic
;
 ?
;
_space_group_crystal_system orthorhombic
_space_group_IT_number 19
_space_group_name_Hall 'P 2ac 2ab'
_space_group_name_H-M_alt 'P 21 21 21'
_symmetry_space_group_name_Hall 'P 2ac 2ab'
_symmetry_space_group_name_H-M 'P 21 21 21'
_atom_sites_solution_hydrogens geom
_atom_sites_solution_primary direct
_atom_sites_solution_secondary difmap
_audit_conform_dict_location ftp://ftp.iucr.org/pub/cif_core.dic
_audit_conform_dict_name cif_core.dic
_audit_conform_dict_version 2.4
_audit_creation_date 2012-04-17T14:22:57-00:00
_audit_creation_method 'WinGX routine CIF_UPDATE'
_cell_angle_alpha 90
_cell_angle_beta 90
_cell_angle_gamma 90
_cell_formula_units_Z 4
_cell_length_a 14.4757(4)
_cell_length_b 16.3546(5)
_cell_length_c 16.9708(4)
_cell_measurement_reflns_used 7525
_cell_measurement_temperature 130(2)
_cell_measurement_theta_max 26.3143
_cell_measurement_theta_min 3.5944
_cell_measurement_wavelength 0.71073
_cell_volume 4017.74(19)
_computing_cell_refinement
;
        CrysAlisPro, Agilent Technologies,
        Version 1.171.35.21 (release 20-01-2012 CrysAlis171 .NET)
        (compiled Jan 23 2012,18:06:46)
;
_computing_data_collection
;
        CrysAlisPro, Agilent Technologies,
        Version 1.171.35.21 (release 20-01-2012 CrysAlis171 .NET)
        (compiled Jan 23 2012,18:06:46)
;
_computing_data_reduction
;
        CrysAlisPro, Agilent Technologies,
        Version 1.171.35.21 (release 20-01-2012 CrysAlis171 .NET)
        (compiled Jan 23 2012,18:06:46)
;
_computing_molecular_graphics 'Ortep-3 for Windows (Farrugia, 1997)'
_computing_publication_material 'WinGX publication routines (Farrugia, 1999)'
_computing_structure_refinement 'SHELXL-97 (Sheldrick, 2008)'
_diffrn_ambient_temperature 130(2)
_diffrn_detector_area_resol_mean 10.4685
_diffrn_measured_fraction_theta_full 0.996
_diffrn_measured_fraction_theta_max 0.996
_diffrn_measurement_device_type 'Xcalibur, Atlas, Gemini'
_diffrn_measurement_method '\w scans'
_diffrn_orient_matrix_UB_11 0.0016716
_diffrn_orient_matrix_UB_12 0.031499
_diffrn_orient_matrix_UB_13 -0.0287007
_diffrn_orient_matrix_UB_21 -0.0131797
_diffrn_orient_matrix_UB_22 -0.0283979
_diffrn_orient_matrix_UB_23 -0.0295177
_diffrn_orient_matrix_UB_31 -0.0471598
_diffrn_orient_matrix_UB_32 0.0090767
_diffrn_orient_matrix_UB_33 0.0072165
_diffrn_radiation_monochromator graphite
_diffrn_radiation_probe x-ray
_diffrn_radiation_type MoK\a
_diffrn_radiation_wavelength 0.71073
_diffrn_reflns_av_R_equivalents 0.0326
_diffrn_reflns_av_unetI/netI 0.0446
_diffrn_reflns_limit_h_max 17
_diffrn_reflns_limit_h_min -14
_diffrn_reflns_limit_k_max 19
_diffrn_reflns_limit_k_min -18
_diffrn_reflns_limit_l_max 20
_diffrn_reflns_limit_l_min -18
_diffrn_reflns_number 19165
_diffrn_reflns_theta_full 25.68
_diffrn_reflns_theta_max 25.68
_diffrn_reflns_theta_min 3.7
_exptl_absorpt_coefficient_mu 1.147
_exptl_absorpt_correction_T_max 0.725
_exptl_absorpt_correction_T_min 0.648
_exptl_absorpt_correction_type analytical
_exptl_absorpt_process_details
;
        CrysAlisPro, Agilent Technologies,
        Version 1.171.35.21 (release 20-01-2012 CrysAlis171 .NET)
        (compiled Jan 23 2012,18:06:46)
Analytical numeric absorption correction using a multifaceted crystal
                        model based on expressions derived by R.C. Clark & J.S.
        (Clark, R. C. & Reid, J. S. (1995). Acta Cryst. A51, 887-897)
;
_exptl_crystal_colour yellow
_exptl_crystal_density_diffrn 1.369
_exptl_crystal_density_method 'not measured'
_exptl_crystal_description prism
_exptl_crystal_F_000 1752
_exptl_crystal_size_max 0.5381
_exptl_crystal_size_mid 0.347
_exptl_crystal_size_min 0.3454
_refine_diff_density_max 0.511
_refine_diff_density_min -0.253
_refine_diff_density_rms 0.057
_refine_ls_abs_structure_details 'Flack H D (1983), Acta Cryst. A39, 876-881'
_refine_ls_abs_structure_Flack -0.026(9)
_refine_ls_extinction_method none
_refine_ls_goodness_of_fit_ref 1.044
_refine_ls_hydrogen_treatment constr
_refine_ls_matrix_type full
_refine_ls_number_parameters 431
_refine_ls_number_reflns 7592
_refine_ls_number_restraints 0
_refine_ls_restrained_S_all 1.044
_refine_ls_R_factor_all 0.0366
_refine_ls_R_factor_gt 0.0306
_refine_ls_shift/su_max 0.001
_refine_ls_shift/su_mean 0
_refine_ls_structure_factor_coef Fsqd
_refine_ls_weighting_details 'calc w=1/[\s^2^(Fo^2^)+(0.0259P)^2^+1.3539P] where P=(Fo^2^+2Fc^2^)/3'
_refine_ls_weighting_scheme calc
_refine_ls_wR_factor_gt 0.0631
_refine_ls_wR_factor_ref 0.0666
_reflns_number_gt 7007
_reflns_number_total 7592
_reflns_threshold_expression >2\s(I)
_cod_data_source_file ja412268y_si_002.cif
_cod_data_source_block 2
_cod_database_code 4121528

loop_
_space_group_symop_operation_xyz
'x, y, z'
'-x+1/2, -y, z+1/2'
'-x, y+1/2, -z+1/2'
'x+1/2, -y+1/2, -z'

loop_
_atom_site_label
_atom_site_type_symbol
_atom_site_fract_x
_atom_site_fract_y
_atom_site_fract_z
_atom_site_U_iso_or_equiv
_atom_site_adp_type
_atom_site_occupancy
_atom_site_symmetry_multiplicity
_atom_site_calc_flag
_atom_site_refinement_flags
C1 C 0.86158(18) 0.32234(16) 0.72039(16) 0.0195(6) Uani 1 1 d .
C2 C 0.8136(2) 0.26172(18) 0.76636(15) 0.0185(6) Uani 1 1 d .
C3 C 0.71298(19) 0.25373(17) 0.75970(16) 0.0160(6) Uani 1 1 d .
C4 C 0.66614(18) 0.29421(17) 0.69627(17) 0.0200(6) Uani 1 1 d .
C5 C 0.72002(19) 0.3483(2) 0.64627(15) 0.0213(6) Uani 1 1 d .
C6 C 0.8083(2) 0.36362(18) 0.66013(17) 0.0235(7) Uani 1 1 d .
C7 C 1.0179(2) 0.1047(2) 0.5694(2) 0.0331(8) Uani 1 1 d .
H7A H 0.9754 0.1038 0.5238 0.04 Uiso 1 1 calc R
H7B H 1.0806 0.0906 0.5504 0.04 Uiso 1 1 calc R
C8 C 0.9869(2) 0.04240(19) 0.63003(18) 0.0244(7) Uani 1 1 d .
H8A H 1.0398 0.0278 0.6642 0.029 Uiso 1 1 calc R
H8B H 0.9661 -0.0078 0.6028 0.029 Uiso 1 1 calc R
C9 C 1.1322(2) 0.2075(2) 0.66387(17) 0.0290(7) Uani 1 1 d .
H9 H 1.1372 0.1521 0.6885 0.035 Uiso 1 1 calc R
C10 C 1.1371(2) 0.2677(2) 0.73213(19) 0.0347(8) Uani 1 1 d .
H10A H 1.1928 0.2569 0.7633 0.052 Uiso 1 1 calc R
H10B H 1.0824 0.2613 0.7655 0.052 Uiso 1 1 calc R
H10C H 1.1394 0.3236 0.7115 0.052 Uiso 1 1 calc R
C11 C 1.2161(2) 0.2148(3) 0.6093(2) 0.0390(9) Uani 1 1 d .
H11A H 1.2147 0.2678 0.5824 0.058 Uiso 1 1 calc R
H11B H 1.2143 0.1708 0.5701 0.058 Uiso 1 1 calc R
H11C H 1.2729 0.2103 0.6404 0.058 Uiso 1 1 calc R
C12 C 1.0289(2) 0.2753(2) 0.52707(17) 0.0282(7) Uani 1 1 d .
H12 H 1.0792 0.2542 0.4922 0.034 Uiso 1 1 calc R
C13 C 0.9390(2) 0.2751(2) 0.48212(19) 0.0412(9) Uani 1 1 d .
H13A H 0.8897 0.297 0.5156 0.062 Uiso 1 1 calc R
H13B H 0.9236 0.219 0.4666 0.062 Uiso 1 1 calc R
H13C H 0.9452 0.3091 0.4349 0.062 Uiso 1 1 calc R
C14 C 1.0536(2) 0.3626(2) 0.5541(2) 0.0378(9) Uani 1 1 d .
H14A H 1.0472 0.4004 0.5096 0.057 Uiso 1 1 calc R
H14B H 1.1175 0.3636 0.5732 0.057 Uiso 1 1 calc R
H14C H 1.0119 0.3793 0.5966 0.057 Uiso 1 1 calc R
C15 C 0.9067(2) 0.02663(18) 0.78532(17) 0.0243(7) Uani 1 1 d .
H15 H 0.9212 -0.0318 0.773 0.029 Uiso 1 1 calc R
C16 C 0.9891(2) 0.0640(2) 0.8287(2) 0.0395(9) Uani 1 1 d .
H16A H 0.9749 0.1207 0.8431 0.059 Uiso 1 1 calc R
H16B H 1.0435 0.0631 0.7943 0.059 Uiso 1 1 calc R
H16C H 1.0019 0.0324 0.8765 0.059 Uiso 1 1 calc R
C17 C 0.8206(3) 0.0293(2) 0.8368(2) 0.0401(9) Uani 1 1 d .
H17A H 0.8339 0.0038 0.8878 0.06 Uiso 1 1 calc R
H17B H 0.7704 -0.0005 0.8107 0.06 Uiso 1 1 calc R
H17C H 0.802 0.0863 0.845 0.06 Uiso 1 1 calc R
C18 C 0.7849(2) 0.04089(19) 0.64713(18) 0.0236(7) Uani 1 1 d .
H18 H 0.7336 0.0507 0.6855 0.028 Uiso 1 1 calc R
C19 C 0.7878(3) -0.0510(2) 0.6314(3) 0.0490(11) Uani 1 1 d .
H19A H 0.7283 -0.0688 0.6099 0.074 Uiso 1 1 calc R
H19B H 0.8001 -0.0801 0.6808 0.074 Uiso 1 1 calc R
H19C H 0.8369 -0.063 0.5934 0.074 Uiso 1 1 calc R
C20 C 0.7610(3) 0.0881(3) 0.5726(2) 0.0494(10) Uani 1 1 d .
H20A H 0.807 0.0763 0.5318 0.074 Uiso 1 1 calc R
H20B H 0.7608 0.1468 0.584 0.074 Uiso 1 1 calc R
H20C H 0.6997 0.0715 0.554 0.074 Uiso 1 1 calc R
C21 C 0.5760(2) 0.4565(2) 0.94310(17) 0.0266(7) Uani 1 1 d .
H21A H 0.5437 0.4537 0.9945 0.032 Uiso 1 1 calc R
H21B H 0.6239 0.4995 0.9468 0.032 Uiso 1 1 calc R
C22 C 0.5057(2) 0.4799(2) 0.87788(17) 0.0282(7) Uani 1 1 d .
H22A H 0.4962 0.5398 0.8782 0.034 Uiso 1 1 calc R
H22B H 0.4456 0.4535 0.8892 0.034 Uiso 1 1 calc R
C23 C 0.5631(2) 0.2821(2) 0.97937(19) 0.0352(8) Uani 1 1 d .
H23 H 0.5635 0.2993 1.0359 0.042 Uiso 1 1 calc R
C24 C 0.6063(3) 0.1975(2) 0.9739(2) 0.0537(11) Uani 1 1 d .
H24A H 0.5694 0.1586 1.0046 0.08 Uiso 1 1 calc R
H24B H 0.6693 0.1992 0.9949 0.08 Uiso 1 1 calc R
H24C H 0.608 0.18 0.9187 0.08 Uiso 1 1 calc R
C25 C 0.4629(2) 0.2796(3) 0.9516(3) 0.0577(12) Uani 1 1 d .
H25A H 0.4611 0.2676 0.895 0.087 Uiso 1 1 calc R
H25B H 0.4337 0.3327 0.9614 0.087 Uiso 1 1 calc R
H25C H 0.4295 0.237 0.9804 0.087 Uiso 1 1 calc R
C26 C 0.7419(2) 0.36194(19) 0.97880(16) 0.0235(7) Uani 1 1 d .
H26 H 0.7722 0.3073 0.9731 0.028 Uiso 1 1 calc R
C27 C 0.7312(3) 0.3771(2) 1.06787(18) 0.0379(9) Uani 1 1 d .
H27A H 0.7923 0.3768 1.0928 0.057 Uiso 1 1 calc R
H27B H 0.6929 0.3339 1.091 0.057 Uiso 1 1 calc R
H27C H 0.7017 0.4303 1.0765 0.057 Uiso 1 1 calc R
C28 C 0.8075(2) 0.4239(2) 0.94308(19) 0.0340(8) Uani 1 1 d .
H28A H 0.7846 0.4793 0.9535 0.051 Uiso 1 1 calc R
H28B H 0.8114 0.4152 0.8861 0.051 Uiso 1 1 calc R
H28C H 0.8689 0.4175 0.9666 0.051 Uiso 1 1 calc R
C29 C 0.43715(19) 0.4434(2) 0.72313(18) 0.0262(7) Uani 1 1 d .
H29 H 0.3955 0.488 0.7421 0.031 Uiso 1 1 calc R
C30 C 0.3907(2) 0.3611(2) 0.7389(2) 0.0454(10) Uani 1 1 d .
H30A H 0.3302 0.3599 0.7129 0.068 Uiso 1 1 calc R
H30B H 0.3825 0.3538 0.7958 0.068 Uiso 1 1 calc R
H30C H 0.4294 0.317 0.7181 0.068 Uiso 1 1 calc R
C31 C 0.4527(2) 0.4540(3) 0.63462(19) 0.0430(10) Uani 1 1 d .
H31A H 0.4996 0.4151 0.6167 0.065 Uiso 1 1 calc R
H31B H 0.4736 0.5099 0.6239 0.065 Uiso 1 1 calc R
H31C H 0.3947 0.4438 0.6065 0.065 Uiso 1 1 calc R
C32 C 0.6086(2) 0.53645(18) 0.73744(17) 0.0256(7) Uani 1 1 d .
H32 H 0.6168 0.5246 0.68 0.031 Uiso 1 1 calc R
C33 C 0.5574(3) 0.6176(2) 0.7425(2) 0.0424(9) Uani 1 1 d .
H33A H 0.5525 0.6344 0.7978 0.064 Uiso 1 1 calc R
H33B H 0.4954 0.6114 0.7202 0.064 Uiso 1 1 calc R
H33C H 0.5914 0.6593 0.7128 0.064 Uiso 1 1 calc R
C34 C 0.7051(2) 0.5433(2) 0.77195(19) 0.0341(8) Uani 1 1 d .
H34A H 0.7396 0.5858 0.7438 0.051 Uiso 1 1 calc R
H34B H 0.7371 0.4908 0.7664 0.051 Uiso 1 1 calc R
H34C H 0.7008 0.5577 0.8279 0.051 Uiso 1 1 calc R
Ni1 Ni 0.90157(2) 0.21433(2) 0.69309(2) 0.01497(8) Uani 1 1 d .
Ni2 Ni 0.63297(2) 0.34125(2) 0.795755(19) 0.01559(8) Uani 1 1 d .
P1 P 1.01901(5) 0.20867(5) 0.61430(4) 0.01745(15) Uani 1 1 d .
P2 P 0.89116(5) 0.08250(4) 0.69194(4) 0.01652(15) Uani 1 1 d .
P3 P 0.63228(5) 0.35656(5) 0.92285(4) 0.02007(16) Uani 1 1 d .
P4 P 0.54631(5) 0.44767(5) 0.77950(4) 0.01827(16) Uani 1 1 d .
F1 F 0.91965(12) 0.37667(11) 0.76101(10) 0.0310(4) Uani 1 1 d .
F2 F 0.84462(11) 0.25354(11) 0.84440(9) 0.0251(4) Uani 1 1 d .
F3 F 0.68118(11) 0.17412(10) 0.77442(10) 0.0250(4) Uani 1 1 d .
F4 F 0.60167(12) 0.24879(11) 0.65376(9) 0.0296(4) Uani 1 1 d .
F5 F 0.67508(13) 0.38535(12) 0.58557(10) 0.0367(5) Uani 1 1 d .
F6 F 0.85271(12) 0.42259(11) 0.61742(11) 0.0389(5) Uani 1 1 d .

loop_
_atom_site_aniso_label
_atom_site_aniso_U_11
_atom_site_aniso_U_22
_atom_site_aniso_U_33
_atom_site_aniso_U_23
_atom_site_aniso_U_13
_atom_site_aniso_U_12
C1 0.0154(13) 0.0181(15) 0.0249(15) -0.0050(11) 0.0035(13) -0.0017(11)
C2 0.0219(14) 0.0209(16) 0.0126(14) -0.0035(11) -0.0005(12) 0.0045(12)
C3 0.0166(13) 0.0132(14) 0.0181(14) -0.0007(11) 0.0043(12) 0.0007(12)
C4 0.0186(13) 0.0224(15) 0.0188(14) -0.0069(13) 0.0000(13) 0.0020(12)
C5 0.0255(15) 0.0249(17) 0.0135(13) 0.0012(13) 0.0033(13) 0.0114(14)
C6 0.0259(16) 0.0177(17) 0.0268(16) 0.0025(12) 0.0130(14) 0.0041(13)
C7 0.0323(18) 0.0281(19) 0.0390(19) -0.0089(15) 0.0117(17) 0.0010(15)
C8 0.0207(15) 0.0205(17) 0.0319(18) -0.0095(13) 0.0032(14) 0.0038(13)
C9 0.0210(14) 0.0338(18) 0.0322(16) 0.0023(14) 0.0000(14) -0.0022(15)
C10 0.0255(16) 0.038(2) 0.0400(19) -0.0091(15) -0.0062(16) -0.0064(15)
C11 0.0180(15) 0.057(2) 0.042(2) 0.0070(19) 0.0031(15) 0.0008(16)
C12 0.0273(17) 0.039(2) 0.0186(15) 0.0056(14) 0.0075(14) 0.0122(15)
C13 0.041(2) 0.057(3) 0.0260(18) 0.0017(17) -0.0052(16) 0.0118(18)
C14 0.0326(18) 0.035(2) 0.046(2) 0.0144(17) 0.0135(17) 0.0043(15)
C15 0.0259(15) 0.0216(16) 0.0254(16) 0.0044(12) -0.0019(15) 0.0052(12)
C16 0.046(2) 0.042(2) 0.0305(18) 0.0055(16) -0.0144(17) -0.0002(18)
C17 0.045(2) 0.046(2) 0.0286(18) 0.0138(16) 0.0050(17) 0.0104(18)
C18 0.0175(14) 0.0298(18) 0.0236(16) -0.0025(14) 0.0009(13) -0.0029(13)
C19 0.039(2) 0.036(2) 0.073(3) -0.019(2) -0.008(2) -0.0093(17)
C20 0.036(2) 0.071(3) 0.042(2) 0.012(2) -0.0172(19) -0.012(2)
C21 0.0332(18) 0.0301(18) 0.0165(14) -0.0060(13) 0.0030(14) 0.0090(14)
C22 0.0306(17) 0.0310(19) 0.0232(17) -0.0058(14) 0.0031(15) 0.0124(14)
C23 0.0385(19) 0.042(2) 0.0255(17) 0.0092(16) 0.0047(15) -0.0084(17)
C24 0.062(3) 0.037(2) 0.062(2) 0.0242(19) 0.009(2) -0.005(2)
C25 0.037(2) 0.057(3) 0.078(3) 0.022(2) 0.002(2) -0.019(2)
C26 0.0252(15) 0.0246(18) 0.0206(15) -0.0026(13) -0.0044(13) 0.0039(13)
C27 0.040(2) 0.051(2) 0.0219(17) -0.0046(16) -0.0064(17) 0.0065(17)
C28 0.0292(17) 0.039(2) 0.0335(19) -0.0038(16) -0.0032(16) -0.0028(15)
C29 0.0150(14) 0.0341(19) 0.0296(17) -0.0087(14) -0.0028(13) 0.0064(13)
C30 0.0240(18) 0.053(3) 0.059(2) -0.0065(19) -0.0101(17) -0.0085(17)
C31 0.0288(18) 0.072(3) 0.0283(19) -0.0117(18) -0.0090(16) 0.0059(18)
C32 0.0321(17) 0.0205(16) 0.0242(15) 0.0000(12) -0.0044(14) 0.0011(14)
C33 0.059(2) 0.0226(19) 0.046(2) 0.0037(16) 0.0001(19) 0.0099(17)
C34 0.0382(19) 0.032(2) 0.0320(18) -0.0002(15) -0.0007(16) -0.0097(16)
Ni1 0.01359(16) 0.01496(18) 0.01638(17) -0.00059(15) 0.00247(15) 0.00205(14)
Ni2 0.01417(16) 0.01712(18) 0.01549(17) -0.00339(14) 0.00167(15) 0.00229(14)
P1 0.0150(3) 0.0188(4) 0.0185(4) 0.0020(3) 0.0027(3) 0.0021(3)
P2 0.0158(3) 0.0161(3) 0.0177(3) -0.0004(3) 0.0017(3) 0.0010(3)
P3 0.0209(4) 0.0236(4) 0.0157(3) -0.0014(3) 0.0024(3) 0.0014(3)
P4 0.0157(3) 0.0198(4) 0.0194(4) -0.0055(3) -0.0008(3) 0.0033(3)
F1 0.0262(9) 0.0274(10) 0.0395(10) -0.0121(8) 0.0025(8) -0.0060(8)
F2 0.0259(9) 0.0334(10) 0.0159(8) -0.0033(7) -0.0007(7) 0.0055(8)
F3 0.0250(8) 0.0165(9) 0.0335(9) -0.0006(7) 0.0060(8) -0.0007(7)
F4 0.0272(9) 0.0345(10) 0.0270(9) -0.0104(8) -0.0075(8) -0.0011(8)
F5 0.0349(10) 0.0496(13) 0.0256(10) 0.0114(9) 0.0009(9) 0.0148(9)
F6 0.0334(10) 0.0280(11) 0.0554(12) 0.0189(9) 0.0184(10) 0.0068(9)

loop_
_atom_type_symbol
_atom_type_description
_atom_type_scat_dispersion_real
_atom_type_scat_dispersion_imag
_atom_type_scat_source
C C 0.0033 0.0016 'International Tables Vol C Tables 4.2.6.8 and 6.1.1.4'
H H 0 0 'International Tables Vol C Tables 4.2.6.8 and 6.1.1.4'
Ni Ni 0.3393 1.1124 'International Tables Vol C Tables 4.2.6.8 and 6.1.1.4'
P P 0.1023 0.0942 'International Tables Vol C Tables 4.2.6.8 and 6.1.1.4'
F F 0.0171 0.0103 'International Tables Vol C Tables 4.2.6.8 and 6.1.1.4'

loop_
_exptl_crystal_face_index_h
_exptl_crystal_face_index_k
_exptl_crystal_face_index_l
_exptl_crystal_face_perp_dist
10 9 19 0.1735
-10 -9 -19 0.1735
-17 8 10 0.1907
17 -8 -10 0.1907
-8 -17 13 0.1727
8 17 -13 0.1727

loop_
_geom_angle_atom_site_label_1
_geom_angle_atom_site_label_2
_geom_angle_atom_site_label_3
_geom_angle
F1 C1 C2 117.3(2)
F1 C1 C6 111.8(2)
C2 C1 C6 116.5(2)
F1 C1 Ni1 121.43(18)
C2 C1 Ni1 69.01(16)
C6 C1 Ni1 114.8(2)
F2 C2 C1 115.0(2)
F2 C2 C3 112.4(2)
C1 C2 C3 119.9(2)
F2 C2 Ni1 110.90(18)
C1 C2 Ni1 67.15(15)
C3 C2 Ni1 124.5(2)
F3 C3 C4 114.0(2)
F3 C3 C2 113.2(2)
C4 C3 C2 119.1(2)
F3 C3 Ni2 115.62(17)
C4 C3 Ni2 67.29(15)
C2 C3 Ni2 120.2(2)
F4 C4 C3 117.3(2)
F4 C4 C5 112.4(2)
C3 C4 C5 117.8(2)
F4 C4 Ni2 120.14(17)
C3 C4 Ni2 69.06(16)
C5 C4 Ni2 113.9(2)
C6 C5 F5 120.8(3)
C6 C5 C4 122.0(3)
F5 C5 C4 117.2(2)
C5 C6 F6 119.6(3)
C5 C6 C1 123.5(3)
F6 C6 C1 116.9(2)
C8 C7 P1 109.8(2)
C8 C7 H7A 109.7
P1 C7 H7A 109.7
C8 C7 H7B 109.7
P1 C7 H7B 109.7
H7A C7 H7B 108.2
C7 C8 P2 111.6(2)
C7 C8 H8A 109.3
P2 C8 H8A 109.3
C7 C8 H8B 109.3
P2 C8 H8B 109.3
H8A C8 H8B 108
C10 C9 C11 111.9(3)
C10 C9 P1 112.5(2)
C11 C9 P1 115.3(2)
C10 C9 H9 105.3
C11 C9 H9 105.3
P1 C9 H9 105.3
C9 C10 H10A 109.5
C9 C10 H10B 109.5
H10A C10 H10B 109.5
C9 C10 H10C 109.5
H10A C10 H10C 109.5
H10B C10 H10C 109.5
C9 C11 H11A 109.5
C9 C11 H11B 109.5
H11A C11 H11B 109.5
C9 C11 H11C 109.5
H11A C11 H11C 109.5
H11B C11 H11C 109.5
C13 C12 C14 110.7(3)
C13 C12 P1 109.7(2)
C14 C12 P1 109.1(2)
C13 C12 H12 109.1
C14 C12 H12 109.1
P1 C12 H12 109.1
C12 C13 H13A 109.5
C12 C13 H13B 109.5
H13A C13 H13B 109.5
C12 C13 H13C 109.5
H13A C13 H13C 109.5
H13B C13 H13C 109.5
C12 C14 H14A 109.5
C12 C14 H14B 109.5
H14A C14 H14B 109.5
C12 C14 H14C 109.5
H14A C14 H14C 109.5
H14B C14 H14C 109.5
C17 C15 C16 110.6(3)
C17 C15 P2 112.3(2)
C16 C15 P2 108.1(2)
C17 C15 H15 108.6
C16 C15 H15 108.6
P2 C15 H15 108.6
C15 C16 H16A 109.5
C15 C16 H16B 109.5
H16A C16 H16B 109.5
C15 C16 H16C 109.5
H16A C16 H16C 109.5
H16B C16 H16C 109.5
C15 C17 H17A 109.5
C15 C17 H17B 109.5
H17A C17 H17B 109.5
C15 C17 H17C 109.5
H17A C17 H17C 109.5
H17B C17 H17C 109.5
C20 C18 C19 111.1(3)
C20 C18 P2 110.2(2)
C19 C18 P2 114.3(2)
C20 C18 H18 106.9
C19 C18 H18 106.9
P2 C18 H18 106.9
C18 C19 H19A 109.5
C18 C19 H19B 109.5
H19A C19 H19B 109.5
C18 C19 H19C 109.5
H19A C19 H19C 109.5
H19B C19 H19C 109.5
C18 C20 H20A 109.5
C18 C20 H20B 109.5
H20A C20 H20B 109.5
C18 C20 H20C 109.5
H20A C20 H20C 109.5
H20B C20 H20C 109.5
C22 C21 P3 111.9(2)
C22 C21 H21A 109.2
P3 C21 H21A 109.2
C22 C21 H21B 109.2
P3 C21 H21B 109.2
H21A C21 H21B 107.9
C21 C22 P4 111.5(2)
C21 C22 H22A 109.3
P4 C22 H22A 109.3
C21 C22 H22B 109.3
P4 C22 H22B 109.3
H22A C22 H22B 108
C24 C23 C25 110.3(3)
C24 C23 P3 110.2(2)
C25 C23 P3 111.9(2)
C24 C23 H23 108.1
C25 C23 H23 108.1
P3 C23 H23 108.1
C23 C24 H24A 109.5
C23 C24 H24B 109.5
H24A C24 H24B 109.5
C23 C24 H24C 109.5
H24A C24 H24C 109.5
H24B C24 H24C 109.5
C23 C25 H25A 109.5
C23 C25 H25B 109.5
H25A C25 H25B 109.5
C23 C25 H25C 109.5
H25A C25 H25C 109.5
H25B C25 H25C 109.5
C28 C26 C27 110.3(3)
C28 C26 P3 111.3(2)
C27 C26 P3 115.2(2)
C28 C26 H26 106.5
C27 C26 H26 106.5
P3 C26 H26 106.5
C26 C27 H27A 109.5
C26 C27 H27B 109.5
H27A C27 H27B 109.5
C26 C27 H27C 109.5
H27A C27 H27C 109.5
H27B C27 H27C 109.5
C26 C28 H28A 109.5
C26 C28 H28B 109.5
H28A C28 H28B 109.5
C26 C28 H28C 109.5
H28A C28 H28C 109.5
H28B C28 H28C 109.5
C30 C29 C31 109.7(3)
C30 C29 P4 108.7(2)
C31 C29 P4 112.2(2)
C30 C29 H29 108.7
C31 C29 H29 108.7
P4 C29 H29 108.7
C29 C30 H30A 109.5
C29 C30 H30B 109.5
H30A C30 H30B 109.5
C29 C30 H30C 109.5
H30A C30 H30C 109.5
H30B C30 H30C 109.5
C29 C31 H31A 109.5
C29 C31 H31B 109.5
H31A C31 H31B 109.5
C29 C31 H31C 109.5
H31A C31 H31C 109.5
H31B C31 H31C 109.5
C34 C32 C33 111.2(3)
C34 C32 P4 110.9(2)
C33 C32 P4 115.1(2)
C34 C32 H32 106.3
C33 C32 H32 106.3
P4 C32 H32 106.3
C32 C33 H33A 109.5
C32 C33 H33B 109.5
H33A C33 H33B 109.5
C32 C33 H33C 109.5
H33A C33 H33C 109.5
H33B C33 H33C 109.5
C32 C34 H34A 109.5
C32 C34 H34B 109.5
H34A C34 H34B 109.5
C32 C34 H34C 109.5
H34A C34 H34C 109.5
H34B C34 H34C 109.5
C1 Ni1 C2 43.84(12)
C1 Ni1 P2 154.27(9)
C2 Ni1 P2 111.00(9)
C1 Ni1 P1 115.22(8)
C2 Ni1 P1 158.09(9)
P2 Ni1 P1 90.38(3)
C4 Ni2 C3 43.65(11)
C4 Ni2 P4 110.85(9)
C3 Ni2 P4 154.09(8)
C4 Ni2 P3 157.30(9)
C3 Ni2 P3 113.65(8)
P4 Ni2 P3 91.79(3)
C9 P1 C12 107.69(15)
C9 P1 C7 100.65(16)
C12 P1 C7 102.25(15)
C9 P1 Ni1 114.64(10)
C12 P1 Ni1 122.10(10)
C7 P1 Ni1 106.54(11)
C15 P2 C18 105.85(14)
C15 P2 C8 102.72(14)
C18 P2 C8 104.97(14)
C15 P2 Ni1 118.58(10)
C18 P2 Ni1 115.44(11)
C8 P2 Ni1 107.76(10)
C23 P3 C26 103.29(15)
C23 P3 C21 104.23(16)
C26 P3 C21 103.84(14)
C23 P3 Ni2 116.28(11)
C26 P3 Ni2 120.74(10)
C21 P3 Ni2 106.69(9)
C22 P4 C29 101.91(14)
C22 P4 C32 106.26(15)
C29 P4 C32 104.28(14)
C22 P4 Ni2 107.38(10)
C29 P4 Ni2 122.07(11)
C32 P4 Ni2 113.43(10)

loop_
_geom_bond_atom_site_label_1
_geom_bond_atom_site_label_2
_geom_bond_distance
C1 F1 1.404(3)
C1 C2 1.440(4)
C1 C6 1.448(4)
C1 Ni1 1.916(3)
C2 F2 1.405(3)
C2 C3 1.467(4)
C2 Ni1 1.941(3)
C3 F3 1.403(3)
C3 C4 1.434(4)
C3 Ni2 1.940(3)
C4 F4 1.394(3)
C4 C5 1.453(4)
C4 Ni2 1.916(3)
C5 C6 1.323(4)
C5 F5 1.360(3)
C6 F6 1.367(3)
C7 C8 1.515(4)
C7 P1 1.864(3)
C7 H7A 0.99
C7 H7B 0.99
C8 P2 1.859(3)
C8 H8A 0.99
C8 H8B 0.99
C9 C10 1.522(4)
C9 C11 1.532(4)
C9 P1 1.841(3)
C9 H9 1
C10 H10A 0.98
C10 H10B 0.98
C10 H10C 0.98
C11 H11A 0.98
C11 H11B 0.98
C11 H11C 0.98
C12 C13 1.508(4)
C12 C14 1.542(5)
C12 P1 1.844(3)
C12 H12 1
C13 H13A 0.98
C13 H13B 0.98
C13 H13C 0.98
C14 H14A 0.98
C14 H14B 0.98
C14 H14C 0.98
C15 C17 1.522(4)
C15 C16 1.530(4)
C15 P2 1.843(3)
C15 H15 1
C16 H16A 0.98
C16 H16B 0.98
C16 H16C 0.98
C17 H17A 0.98
C17 H17B 0.98
C17 H17C 0.98
C18 C20 1.522(5)
C18 C19 1.527(5)
C18 P2 1.846(3)
C18 H18 1
C19 H19A 0.98
C19 H19B 0.98
C19 H19C 0.98
C20 H20A 0.98
C20 H20B 0.98
C20 H20C 0.98
C21 C22 1.551(4)
C21 P3 1.859(3)
C21 H21A 0.99
C21 H21B 0.99
C22 P4 1.847(3)
C22 H22A 0.99
C22 H22B 0.99
C23 C24 1.522(5)
C23 C25 1.526(5)
C23 P3 1.845(3)
C23 H23 1
C24 H24A 0.98
C24 H24B 0.98
C24 H24C 0.98
C25 H25A 0.98
C25 H25B 0.98
C25 H25C 0.98
C26 C28 1.516(4)
C26 C27 1.540(4)
C26 P3 1.851(3)
C26 H26 1
C27 H27A 0.98
C27 H27B 0.98
C27 H27C 0.98
C28 H28A 0.98
C28 H28B 0.98
C28 H28C 0.98
C29 C30 1.527(5)
C29 C31 1.529(4)
C29 P4 1.849(3)
C29 H29 1
C30 H30A 0.98
C30 H30B 0.98
C30 H30C 0.98
C31 H31A 0.98
C31 H31B 0.98
C31 H31C 0.98
C32 C34 1.519(4)
C32 C33 1.523(4)
C32 P4 1.852(3)
C32 H32 1
C33 H33A 0.98
C33 H33B 0.98
C33 H33C 0.98
C34 H34A 0.98
C34 H34B 0.98
C34 H34C 0.98
Ni1 P2 2.1613(8)
Ni1 P1 2.1648(8)
Ni2 P4 2.1632(8)
Ni2 P3 2.1714(7)

loop_
_geom_torsion_atom_site_label_1
_geom_torsion_atom_site_label_2
_geom_torsion_atom_site_label_3
_geom_torsion_atom_site_label_4
_geom_torsion
F1 C1 C2 F2 -12.2(3)
C6 C1 C2 F2 -148.5(2)
Ni1 C1 C2 F2 103.3(2)
F1 C1 C2 C3 126.7(3)
C6 C1 C2 C3 -9.7(4)
Ni1 C1 C2 C3 -117.8(3)
F1 C1 C2 Ni1 -115.5(2)
C6 C1 C2 Ni1 108.1(2)
F2 C2 C3 F3 -69.2(3)
C1 C2 C3 F3 151.0(2)
Ni1 C2 C3 F3 69.5(3)
F2 C2 C3 C4 152.6(2)
C1 C2 C3 C4 12.8(4)
Ni1 C2 C3 C4 -68.7(3)
F2 C2 C3 Ni2 73.4(3)
C1 C2 C3 Ni2 -66.4(3)
Ni1 C2 C3 Ni2 -147.88(16)
F3 C3 C4 F4 -5.0(3)
C2 C3 C4 F4 132.9(3)
Ni2 C3 C4 F4 -114.0(2)
F3 C3 C4 C5 -144.2(2)
C2 C3 C4 C5 -6.3(4)
Ni2 C3 C4 C5 106.7(2)
F3 C3 C4 Ni2 109.1(2)
C2 C3 C4 Ni2 -113.0(3)
F4 C4 C5 C6 -144.3(3)
C3 C4 C5 C6 -3.2(4)
Ni2 C4 C5 C6 74.7(3)
F4 C4 C5 F5 37.9(3)
C3 C4 C5 F5 179.0(2)
Ni2 C4 C5 F5 -103.1(2)
F5 C5 C6 F6 5.8(4)
C4 C5 C6 F6 -171.9(3)
F5 C5 C6 C1 -175.8(2)
C4 C5 C6 C1 6.5(5)
F1 C1 C6 C5 -138.5(3)
C2 C1 C6 C5 0.1(4)
Ni1 C1 C6 C5 78.0(3)
F1 C1 C6 F6 39.9(3)
C2 C1 C6 F6 178.5(2)
Ni1 C1 C6 F6 -103.6(3)
P1 C7 C8 P2 39.9(3)
P3 C21 C22 P4 -36.6(3)
F1 C1 Ni1 C2 109.9(3)
C6 C1 Ni1 C2 -110.5(3)
F1 C1 Ni1 P2 124.11(19)
C2 C1 Ni1 P2 14.2(3)
C6 C1 Ni1 P2 -96.3(3)
F1 C1 Ni1 P1 -62.0(2)
C2 C1 Ni1 P1 -171.96(13)
C6 C1 Ni1 P1 77.6(2)
F2 C2 Ni1 C1 -109.3(3)
C3 C2 Ni1 C1 111.5(3)
F2 C2 Ni1 P2 77.3(2)
C1 C2 Ni1 P2 -173.45(13)
C3 C2 Ni1 P2 -62.0(3)
F2 C2 Ni1 P1 -89.4(3)
C1 C2 Ni1 P1 19.8(3)
C3 C2 Ni1 P1 131.3(2)
F4 C4 Ni2 C3 110.2(3)
C5 C4 Ni2 C3 -112.1(2)
F4 C4 Ni2 P4 -75.4(2)
C3 C4 Ni2 P4 174.39(13)
C5 C4 Ni2 P4 62.3(2)
F4 C4 Ni2 P3 109.1(2)
C3 C4 Ni2 P3 -1.1(3)
C5 C4 Ni2 P3 -113.2(2)
F3 C3 Ni2 C4 -106.8(2)
C2 C3 Ni2 C4 111.5(3)
F3 C3 Ni2 P4 -118.84(19)
C4 C3 Ni2 P4 -12.1(3)
C2 C3 Ni2 P4 99.4(3)
F3 C3 Ni2 P3 72.76(19)
C4 C3 Ni2 P3 179.52(13)
C2 C3 Ni2 P3 -69.0(2)
C10 C9 P1 C12 97.1(2)
C11 C9 P1 C12 -32.9(3)
C10 C9 P1 C7 -156.2(2)
C11 C9 P1 C7 73.7(3)
C10 C9 P1 Ni1 -42.4(3)
C11 C9 P1 Ni1 -172.4(2)
C13 C12 P1 C9 177.3(2)
C14 C12 P1 C9 -61.3(2)
C13 C12 P1 C7 71.8(3)
C14 C12 P1 C7 -166.8(2)
C13 C12 P1 Ni1 -46.9(3)
C14 C12 P1 Ni1 74.5(2)
C8 C7 P1 C9 82.8(2)
C8 C7 P1 C12 -166.2(2)
C8 C7 P1 Ni1 -37.1(2)
C1 Ni1 P1 C9 89.31(15)
C2 Ni1 P1 C9 74.3(3)
P2 Ni1 P1 C9 -93.36(12)
C1 Ni1 P1 C12 -43.72(16)
C2 Ni1 P1 C12 -58.8(3)
P2 Ni1 P1 C12 133.61(13)
C1 Ni1 P1 C7 -160.31(15)
C2 Ni1 P1 C7 -175.4(3)
P2 Ni1 P1 C7 17.03(12)
C17 C15 P2 C18 -52.7(3)
C16 C15 P2 C18 -175.0(2)
C17 C15 P2 C8 -162.6(2)
C16 C15 P2 C8 75.2(2)
C17 C15 P2 Ni1 78.8(2)
C16 C15 P2 Ni1 -43.4(2)
C20 C18 P2 C15 175.2(2)
C19 C18 P2 C15 -58.8(3)
C20 C18 P2 C8 -76.6(3)
C19 C18 P2 C8 49.4(3)
C20 C18 P2 Ni1 41.9(3)
C19 C18 P2 Ni1 167.9(2)
C7 C8 P2 C15 -151.8(2)
C7 C8 P2 C18 97.7(2)
C7 C8 P2 Ni1 -25.8(2)
C1 Ni1 P2 C15 -67.7(2)
C2 Ni1 P2 C15 -57.19(14)
P1 Ni1 P2 C15 117.90(11)
C1 Ni1 P2 C18 59.5(2)
C2 Ni1 P2 C18 69.94(14)
P1 Ni1 P2 C18 -114.98(11)
C1 Ni1 P2 C8 176.4(2)
C2 Ni1 P2 C8 -173.15(14)
P1 Ni1 P2 C8 1.94(11)
C24 C23 P3 C26 -67.0(3)
C25 C23 P3 C26 169.9(3)
C24 C23 P3 C21 -175.3(3)
C25 C23 P3 C21 61.6(3)
C24 C23 P3 Ni2 67.6(3)
C25 C23 P3 Ni2 -55.5(3)
C28 C26 P3 C23 -177.4(2)
C27 C26 P3 C23 -50.8(3)
C28 C26 P3 C21 -68.8(2)
C27 C26 P3 C21 57.7(3)
C28 C26 P3 Ni2 50.5(3)
C27 C26 P3 Ni2 177.1(2)
C22 C21 P3 C23 -95.5(2)
C22 C21 P3 C26 156.7(2)
C22 C21 P3 Ni2 28.1(2)
C4 Ni2 P3 C23 -76.8(3)
C3 Ni2 P3 C23 -77.61(16)
P4 Ni2 P3 C23 107.43(13)
C4 Ni2 P3 C26 49.5(3)
C3 Ni2 P3 C26 48.69(15)
P4 Ni2 P3 C26 -126.27(12)
C4 Ni2 P3 C21 167.5(2)
C3 Ni2 P3 C21 166.65(14)
P4 Ni2 P3 C21 -8.31(12)
C21 C22 P4 C29 158.1(2)
C21 C22 P4 C32 -93.0(3)
C21 C22 P4 Ni2 28.7(3)
C30 C29 P4 C22 -83.0(2)
C31 C29 P4 C22 155.6(3)
C30 C29 P4 C32 166.6(2)
C31 C29 P4 C32 45.1(3)
C30 C29 P4 Ni2 36.5(3)
C31 C29 P4 Ni2 -84.9(3)
C34 C32 P4 C22 78.6(2)
C33 C32 P4 C22 -48.7(3)
C34 C32 P4 C29 -174.1(2)
C33 C32 P4 C29 58.5(3)
C34 C32 P4 Ni2 -39.1(2)
C33 C32 P4 Ni2 -166.5(2)
C4 Ni2 P4 C22 172.56(14)
C3 Ni2 P4 C22 -178.6(2)
P3 Ni2 P4 C22 -9.17(12)
C4 Ni2 P4 C29 55.72(14)
C3 Ni2 P4 C29 64.6(2)
P3 Ni2 P4 C29 -126.01(12)
C4 Ni2 P4 C32 -70.35(14)
C3 Ni2 P4 C32 -61.5(2)
P3 Ni2 P4 C32 107.92(11)
